data_9004900
loop_
_publ_author_name
'Mitchell, R. H.'
'Liferovich, R. P.'

_publ_section_title
;
 The pyrophanite-ecandrewsite solid-solution: crystal structures
 of the Mn1-xZnxSiO3 series (0.1 <= x <= 0.8)
 Sample: x = .1, ilmenite structure
;
_journal_name_full 'The Canadian Mineralogist'
_journal_page_first 1871
_journal_page_last 1880
_journal_paper_doi 10.2113/gscanmin.42.6.1871
_journal_volume 42
_journal_year 2004
_chemical_formula_sum 'Mn0.9 O3 Ti Zn0.1'
_chemical_name_mineral Pyrophanite
_space_group_IT_number 148
_symmetry_space_group_name_Hall '-R 3'
_symmetry_space_group_name_H-M 'R -3 :H'
_cell_angle_alpha 90
_cell_angle_beta 90
_cell_angle_gamma 120
_cell_length_a 5.13058
_cell_length_b 5.13058
_cell_length_c 14.2465
_cell_formula_units_Z 6
_cell_volume 324.767
_database_code_amcsd 0005996
_exptl_crystal_density_diffrn 4.659
_cod_original_sg_symbol_H-M 'R -3'
_cod_original_formula_sum '(Mn.9 Zn.1) Ti O3'
_cod_database_code 9004900

loop_
_space_group_symop_operation_xyz
x,y,z
2/3+x,1/3+y,1/3+z
1/3+x,2/3+y,2/3+z
y,-x+y,-z
2/3+y,1/3-x+y,1/3-z
1/3+y,2/3-x+y,2/3-z
-x+y,-x,z
2/3-x+y,1/3-x,1/3+z
1/3-x+y,2/3-x,2/3+z
-x,-y,-z
2/3-x,1/3-y,1/3-z
1/3-x,2/3-y,2/3-z
-y,x-y,z
2/3-y,1/3+x-y,1/3+z
1/3-y,2/3+x-y,2/3+z
x-y,x,-z
2/3+x-y,1/3+x,1/3-z
1/3+x-y,2/3+x,2/3-z

loop_
_atom_site_label
_atom_site_fract_x
_atom_site_fract_y
_atom_site_fract_z
_atom_site_occupancy
_atom_site_U_iso_or_equiv
Mn 0.00000 0.00000 0.36031 0.90000 0.00633
Zn 0.00000 0.00000 0.36031 0.10000 0.00633
Ti 0.00000 0.00000 0.14820 1.00000 0.00380
O 0.32050 0.03130 0.24370 1.00000 0.00507

loop_
_cod_related_entry_id
_cod_related_entry_database
_cod_related_entry_code
1 AMCSD 0005996
